data_1558410
loop_
_publ_author_name
'Fjellvag, Helmer'
'Karen, Pavel'

_publ_section_title
;
 Crystal Structure of ScCl3 Refined from Powder Neutron Diffraction Data
;
_journal_name_full 'Acta Chemica Scandinavica'
_journal_page_first 294
_journal_page_last 297
_journal_paper_doi 10.3891/acta.chem.scand.48-0294
_journal_volume 48
_journal_year 1994
_chemical_formula_sum 'Cl3 Sc'
_chemical_formula_weight 151.315
_chemical_name_common
;
ScCl3
;
_space_group_IT_number 148
_space_group_name_Hall '-R 3'
_space_group_name_H-M_alt 'R -3 :H'
_symmetry_cell_setting trigonal
_symmetry_Int_Tables_number 148
_symmetry_space_group_name_Hall '-R 3'
_symmetry_space_group_name_H-M 'R -3 :H'
_cell_angle_alpha 90.
_cell_angle_beta 90.
_cell_angle_gamma 120.
_cell_formula_units_Z 6
_cell_length_a 6.3775(3)
_cell_length_b 6.3775(3)
_cell_length_c 17.790(2)
_cell_volume 626.62(8)
_diffrn_ambient_temperature 293
_diffrn_radiation_probe neutron
_diffrn_radiation_wavelength 1.5938
_exptl_crystal_density_diffrn 2.406
_exptl_crystal_F_000 245
_pd_proc_ls_prof_R_factor 0.328
_refine_ls_number_reflns 237
_refine_ls_R_I_factor 0.174
_cod_data_source_file Acta-Chem-Scand-1994-48-294.cif
_cod_data_source_block 1
_cod_depositor_comments
;
High R values explained by Al sample holder
;
_cod_original_cell_volume 626.63(11)
_cod_original_sg_symbol_H-M 'R -3'
_cod_database_code 1558410

loop_
_space_group_symop_id
_space_group_symop_operation_xyz
1 x,y,z
2 -y,x-y,z
3 -x+y,-x,z
4 -x,-y,-z
5 y,-x+y,-z
6 x-y,x,-z
7 1/3+x,2/3+y,2/3+z
8 1/3-y,2/3+x-y,2/3+z
9 1/3-x+y,2/3-x,2/3+z
10 1/3-x,2/3-y,2/3-z
11 1/3+y,2/3-x+y,2/3-z
12 1/3+x-y,2/3+x,2/3-z
13 2/3+x,1/3+y,1/3+z
14 2/3-y,1/3+x-y,1/3+z
15 2/3-x+y,1/3-x,1/3+z
16 2/3-x,1/3-y,1/3-z
17 2/3+y,1/3-x+y,1/3-z
18 2/3+x-y,1/3+x,1/3-z

loop_
_atom_site_aniso_label
_atom_site_aniso_U_11
_atom_site_aniso_U_22
_atom_site_aniso_U_33
_atom_site_aniso_U_23
_atom_site_aniso_U_13
_atom_site_aniso_U_12
Sc 0.0166(9) 0.0166(9) 0.022(3) 0.0000 0.0000 -0.0083(4)
Cl 0.043(3) 0.0166(18) 0.0218(19) -0.009(3) -0.015(3) 0.006(2)

loop_
_atom_site_label
_atom_site_type_symbol
_atom_site_thermal_displace_type
_atom_site_fract_x
_atom_site_fract_y
_atom_site_fract_z
_atom_site_occupancy
_atom_site_U_iso_or_equiv
_atom_site_calc_flag
_atom_site_refinement_flags
_atom_site_disorder_assembly
_atom_site_disorder_group
Sc Sc Uani 0.00000 0.00000 0.3333(3) 1.000 0.0258(11) . . . .
Cl Cl Uani 0.6543(8) 0.9990(10) 0.0791(2) 1.000 0.0311(13) . . . .

loop_
_geom_angle_atom_site_label_1
_geom_angle_atom_site_label_2
_geom_angle_atom_site_label_3
_geom_angle
_geom_angle_site_symmetry_1
_geom_angle_site_symmetry_2
_geom_angle_site_symmetry_3
_geom_angle_publ_flag
Cl Sc Cl 91.7(2) 13_445 . 14_555 yes
Cl Sc Cl 91.7(2) 13_445 . 15_455 yes
Cl Sc Cl 86.08(16) 13_445 . 16_565 yes
Cl Sc Cl 177.0(2) 13_445 . 17_345 yes
Cl Sc Cl 90.35(17) 13_445 . 18_545 yes
Cl Sc Cl 91.7(3) 14_555 . 15_455 yes
Cl Sc Cl 90.37(19) 14_555 . 16_565 yes
Cl Sc Cl 86.1(2) 14_555 . 17_345 yes
Cl Sc Cl 177.01(19) 14_555 . 18_545 yes
Cl Sc Cl 177.0(2) 15_455 . 16_565 yes
Cl Sc Cl 90.35(19) 15_455 . 17_345 yes
Cl Sc Cl 86.1(2) 15_455 . 18_545 yes
Cl Sc Cl 91.9(2) 16_565 . 17_345 yes
Cl Sc Cl 91.9(2) 16_565 . 18_545 yes
Cl Sc Cl 91.9(2) 17_345 . 18_545 yes
Sc Cl Sc 93.93(18) 7_554 . 16_565 yes

loop_
_geom_bond_atom_site_label_1
_geom_bond_atom_site_label_2
_geom_bond_distance
_geom_bond_site_symmetry_1
_geom_bond_site_symmetry_2
_geom_bond_publ_flag
Sc Cl 2.515(6) . 13_445 yes
Sc Cl 2.515(7) . 14_555 yes
Sc Cl 2.515(6) . 15_455 yes
Sc Cl 2.523(6) . 16_565 yes
Sc Cl 2.523(7) . 17_345 yes
Sc Cl 2.523(8) . 18_545 yes
